data_4134379
loop_
_publ_author_name
'Nguyen, Minh Tho'
'Gusev, Dmitry'
'Dmitrienko, Anton'
'Gabidullin, Bulat M.'
'Spasyuk, Denis'
'Pilkington, Melanie'
'Nikonov, Georgii I.'

_publ_section_title
;
 Ge(0) Compound Stabilized by a Diimino-Carbene Ligand: Synthesis and
 Ambiphilic Reactivity.
;
_journal_issue 12
_journal_name_full 'Journal of the American Chemical Society'
_journal_page_first 5852
_journal_page_last 5861
_journal_paper_doi 10.1021/jacs.0c01283
_journal_volume 142
_journal_year 2020
_chemical_formula_moiety 'C41 H46 Cl Ge N4, Cl3 Ge'
_chemical_formula_sum 'C41 H46 Cl4 Ge2 N4'
_chemical_formula_weight 881.80
_space_group_crystal_system monoclinic
_space_group_IT_number 14
_space_group_name_Hall '-P 2ybc'
_space_group_name_H-M_alt 'P 1 21/c 1'
_atom_sites_solution_hydrogens geom
_audit_creation_method SHELXL-2016/5
_cell_angle_alpha 90
_cell_angle_beta 97.91(3)
_cell_angle_gamma 90
_cell_formula_units_Z 4
_cell_length_a 8.9390(18)
_cell_length_b 17.513(4)
_cell_length_c 26.736(5)
_cell_measurement_reflns_used 7211
_cell_measurement_temperature 100
_cell_measurement_theta_max 24.202
_cell_measurement_theta_min 1.351
_cell_volume 4145.7(15)
_computing_cell_refinement 'XDS (Kabsch, 2010)'
_computing_data_collection 'MxDC, (Fodje, 2012)'
_computing_data_reduction 'XDS (Kabsch, 2010)'
_computing_molecular_graphics 'ShelXle (Hubschle, 2011)'
_computing_publication_material 'Linxtl  6.0.1'
_computing_structure_refinement 'SHELXL2013 (Sheldrick, 2013)'
_computing_structure_solution 'SHELXL2013 (Sheldrick, 2013)'
_diffrn_ambient_temperature 100
_diffrn_measured_fraction_theta_full 0.984
_diffrn_measured_fraction_theta_max 0.984
_diffrn_measurement_device_type 'Rayonix MX300HE CCD area detector'
_diffrn_measurement_method '\k and \w scans'
_diffrn_radiation_type synchrotron
_diffrn_radiation_wavelength 0.68879
_diffrn_reflns_av_R_equivalents 0.0752
_diffrn_reflns_av_unetI/netI 0.0434
_diffrn_reflns_Laue_measured_fraction_full 0.984
_diffrn_reflns_Laue_measured_fraction_max 0.984
_diffrn_reflns_limit_h_max 10
_diffrn_reflns_limit_h_min -10
_diffrn_reflns_limit_k_max 20
_diffrn_reflns_limit_k_min -20
_diffrn_reflns_limit_l_max 31
_diffrn_reflns_limit_l_min -31
_diffrn_reflns_number 51695
_diffrn_reflns_point_group_measured_fraction_full 0.984
_diffrn_reflns_point_group_measured_fraction_max 0.984
_diffrn_reflns_theta_full 24.202
_diffrn_reflns_theta_max 24.202
_diffrn_reflns_theta_min 1.351
_diffrn_source synchrotron
_exptl_absorpt_coefficient_mu 1.581
_exptl_absorpt_correction_T_max 0.0124
_exptl_absorpt_correction_T_min 0.0011
_exptl_absorpt_correction_type multi-scan
_exptl_absorpt_process_details 'SADABS (Sheldrick, 1996)'
_exptl_crystal_colour Yellow
_exptl_crystal_density_diffrn 1.413
_exptl_crystal_description prism
_exptl_crystal_F_000 1808
_exptl_crystal_size_max 0.1
_exptl_crystal_size_mid 0.1
_exptl_crystal_size_min 0.05
_refine_diff_density_max 0.973
_refine_diff_density_min -1.656
_refine_diff_density_rms 0.111
_refine_ls_extinction_method none
_refine_ls_goodness_of_fit_ref 1.017
_refine_ls_hydrogen_treatment constr
_refine_ls_matrix_type full
_refine_ls_number_parameters 469
_refine_ls_number_reflns 7211
_refine_ls_number_restraints 402
_refine_ls_restrained_S_all 0.989
_refine_ls_R_factor_all 0.0738
_refine_ls_R_factor_gt 0.0705
_refine_ls_shift/su_max 0.000
_refine_ls_shift/su_mean 0.000
_refine_ls_structure_factor_coef Fsqd
_refine_ls_weighting_details 'w=1/[\s^2^(Fo^2^)+(0.2000P)^2^+4.4500P] where P=(Fo^2^+2Fc^2^)/3'
_refine_ls_weighting_scheme calc
_refine_ls_wR_factor_gt 0.2508
_refine_ls_wR_factor_ref 0.2576
_reflns_Friedel_coverage 0.000
_reflns_number_gt 6471
_reflns_number_total 7211
_reflns_threshold_expression 'I > 2\s(I)'
_cod_data_source_file ja0c01283_si_003.cif
_cod_data_source_block mt8
_cod_depositor_comments 'Adding full bibliography for 4134378--4134383.cif.'
_cod_original_cell_volume 4145.6(15)
_cod_original_sg_symbol_H-M 'P 21/c'
_cod_database_code 4134379
_shelx_shelxl_version_number 2016/5
_shelx_space_group_comment
;
The symmetry employed for this shelxl refinement is uniquely defined
by the following loop, which should always be used as a source of
symmetry information in preference to the above space-group names.
They are only intended as comments.
;
_shelx_estimated_absorpt_t_min 0.858
_shelx_estimated_absorpt_t_max 0.925

loop_
_space_group_symop_operation_xyz
'x, y, z'
'-x, y+1/2, -z+1/2'
'-x, -y, -z'
'x, -y-1/2, z-1/2'

loop_
_atom_site_label
_atom_site_type_symbol
_atom_site_fract_x
_atom_site_fract_y
_atom_site_fract_z
_atom_site_U_iso_or_equiv
_atom_site_adp_type
_atom_site_occupancy
_atom_site_site_symmetry_order
_atom_site_calc_flag
_atom_site_refinement_flags_posn
_atom_site_refinement_flags_adp
_atom_site_refinement_flags_occupancy
_atom_site_disorder_assembly
_atom_site_disorder_group
Ge1 Ge 0.24135(6) 0.32194(3) 0.70971(2) 0.0593(2) Uani 1 1 d . . . . .
Ge2 Ge 0.58268(7) 0.08173(4) 0.73339(2) 0.0616(3) Uani 1 1 d . . . . .
Cl1 Cl 0.11781(17) 0.43403(10) 0.70666(6) 0.0716(4) Uani 1 1 d . . . . .
Cl2 Cl 0.54454(16) 0.16287(9) 0.79927(5) 0.0647(4) Uani 1 1 d . . . . .
Cl3 Cl 0.61201(16) 0.17696(8) 0.67541(5) 0.0644(4) Uani 1 1 d . . . . .
Cl4 Cl 0.33088(17) 0.05796(10) 0.70533(6) 0.0732(4) Uani 1 1 d . . . . .
N1 N 0.2835(5) 0.3309(2) 0.80592(15) 0.0490(9) Uani 1 1 d . . . . .
N2 N 0.5158(4) 0.3543(2) 0.78400(14) 0.0467(8) Uani 1 1 d . . . . .
N3 N 0.5597(5) 0.3620(2) 0.70663(14) 0.0493(9) Uani 1 1 d . . . . .
N4 N 0.3733(4) 0.3500(2) 0.63988(14) 0.0490(8) Uani 1 1 d . . . . .
C1 C 0.1688(5) 0.3200(3) 0.83861(18) 0.0499(10) Uani 1 1 d . . . . .
C2 C 0.4500(5) 0.3593(3) 0.73607(17) 0.0492(10) Uani 1 1 d . . . . .
C3 C 0.4233(5) 0.3408(3) 0.82274(17) 0.0488(10) Uani 1 1 d . . . . .
C4 C 0.2361(6) 0.4274(3) 0.51128(18) 0.0516(10) Uani 1 1 d . . . . .
H4 H 0.228631 0.474630 0.493590 0.062 Uiso 1 1 calc R U . . .
C5 C 0.6377(5) 0.3652(3) 0.62089(17) 0.0490(10) Uani 1 1 d . . . . .
C6 C 0.2992(5) 0.4262(3) 0.56272(18) 0.0494(10) Uani 1 1 d . . . . .
C7 C 0.3085(5) 0.3541(3) 0.58716(17) 0.0481(9) Uani 1 1 d . . . . .
C8 C 0.5153(5) 0.3573(3) 0.65277(17) 0.0487(10) Uani 1 1 d . . . . .
C9 C 0.6520(6) 0.3123(3) 0.58252(19) 0.0532(11) Uani 1 1 d . . . . .
H9 H 0.583737 0.270629 0.576673 0.064 Uiso 1 1 calc R U . . .
C10 C 0.4699(5) 0.2839(3) 0.90902(18) 0.0529(10) Uani 1 1 d . . . . .
H10 H 0.408503 0.241786 0.896794 0.063 Uiso 1 1 calc R U . . .
C11 C 0.7009(5) 0.3580(3) 0.73675(18) 0.0500(10) Uani 1 1 d . . . . .
H11 H 0.797000 0.358737 0.725374 0.060 Uiso 1 1 calc R U . . .
C12 C 0.5887(5) 0.4052(3) 0.89371(19) 0.0526(10) Uani 1 1 d . . . . .
H12 H 0.608977 0.444571 0.871135 0.063 Uiso 1 1 calc R U . . .
C13 C 0.2504(5) 0.2867(3) 0.56319(18) 0.0510(10) Uani 1 1 d . . . . .
C14 C 0.0913(5) 0.2492(3) 0.83531(18) 0.0522(10) Uani 1 1 d . . . . .
C15 C 0.1302(5) 0.3805(3) 0.86986(17) 0.0504(10) Uani 1 1 d . . . . .
C16 C 0.4985(5) 0.3428(3) 0.87640(18) 0.0508(10) Uani 1 1 d . . . . .
C17 C 0.1241(6) 0.1864(3) 0.79879(19) 0.0539(11) Uani 1 1 d . . . . .
H17 H 0.216412 0.201105 0.783737 0.065 Uiso 1 1 calc R U . . .
C18 C 0.1912(5) 0.2913(3) 0.51162(18) 0.0532(10) Uani 1 1 d . . . . .
H18 H 0.155259 0.246300 0.494048 0.064 Uiso 1 1 calc R U . . .
C19 C 0.6737(5) 0.3528(3) 0.78505(18) 0.0506(10) Uani 1 1 d . . . . .
H19 H 0.747082 0.348821 0.814211 0.061 Uiso 1 1 calc R U . . .
C20 C 0.7681(6) 0.3217(3) 0.55298(19) 0.0574(12) Uani 1 1 d . . . . .
H20 H 0.779667 0.285785 0.527169 0.069 Uiso 1 1 calc R U . . .
C21 C 0.2466(6) 0.2101(3) 0.59126(19) 0.0543(11) Uani 1 1 d . . . . .
H21 H 0.310763 0.215897 0.624759 0.065 Uiso 1 1 calc R U . . .
C22 C 0.3518(5) 0.5017(3) 0.58856(18) 0.0514(10) Uani 1 1 d . . . . .
H22 H 0.402878 0.489541 0.623296 0.062 Uiso 1 1 calc R U . . .
C23 C 0.8669(6) 0.3833(3) 0.56107(18) 0.0556(11) Uani 1 1 d . . . . .
H23 H 0.945085 0.389350 0.540675 0.067 Uiso 1 1 calc R U . . .
C24 C 0.6214(6) 0.3500(3) 0.97745(19) 0.0583(11) Uani 1 1 d . . . . .
H24 H 0.663577 0.352350 1.012025 0.070 Uiso 1 1 calc R U . . .
C25 C 0.5320(6) 0.2875(3) 0.95939(18) 0.0565(11) Uani 1 1 d . . . . .
H25 H 0.513880 0.247437 0.981770 0.068 Uiso 1 1 calc R U . . .
C26 C -0.0215(6) 0.2392(3) 0.86610(18) 0.0544(11) Uani 1 1 d . . . . .
H26 H -0.075325 0.192255 0.864733 0.065 Uiso 1 1 calc R U . . .
C27 C 0.6485(6) 0.4086(3) 0.94470(19) 0.0553(11) Uani 1 1 d . . . . .
H27 H 0.708009 0.451279 0.957151 0.066 Uiso 1 1 calc R U . . .
C28 C -0.0566(6) 0.2960(3) 0.89851(19) 0.0568(11) Uani 1 1 d . . . . .
H28 H -0.131197 0.287052 0.919949 0.068 Uiso 1 1 calc R U . . .
C29 C 0.7377(6) 0.4274(3) 0.62921(19) 0.0548(11) Uani 1 1 d . . . . .
H29 H 0.727589 0.463128 0.655274 0.066 Uiso 1 1 calc R U . . .
C30 C 0.8513(6) 0.4362(3) 0.59906(19) 0.0573(11) Uani 1 1 d . . . . .
H30 H 0.918575 0.478349 0.604307 0.069 Uiso 1 1 calc R U . . .
C31 C 0.1847(6) 0.3609(3) 0.48594(18) 0.0541(11) Uani 1 1 d . . . . .
H31 H 0.145077 0.362970 0.451124 0.065 Uiso 1 1 calc R U . . .
C32 C 0.4651(6) 0.5451(3) 0.5609(2) 0.0578(11) Uani 1 1 d . . . . .
H32A H 0.547564 0.510793 0.555091 0.087 Uiso 1 1 calc R U . . .
H32B H 0.506055 0.588527 0.581487 0.087 Uiso 1 1 calc R U . . .
H32C H 0.413890 0.563699 0.528390 0.087 Uiso 1 1 calc R U . . .
C33 C 0.1980(6) 0.4611(3) 0.86905(19) 0.0543(11) Uani 1 1 d . . . . .
H33 H 0.286698 0.458641 0.850014 0.065 Uiso 1 1 calc R U . . .
C34 C 0.0164(6) 0.3657(3) 0.89984(19) 0.0564(11) Uani 1 1 d . . . . .
H34 H -0.011217 0.404596 0.921607 0.068 Uiso 1 1 calc R U . . .
C35 C 0.2161(6) 0.5540(3) 0.5938(2) 0.0621(13) Uani 1 1 d . . . . .
H35A H 0.156408 0.561520 0.560600 0.093 Uiso 1 1 calc R U . . .
H35B H 0.252659 0.603534 0.607568 0.093 Uiso 1 1 calc R U . . .
H35C H 0.152843 0.530279 0.616673 0.093 Uiso 1 1 calc R U . . .
C36 C 0.0805(7) 0.5154(3) 0.8406(2) 0.0635(13) Uani 1 1 d . . . . .
H36A H 0.045278 0.494443 0.807028 0.095 Uiso 1 1 calc R U . . .
H36B H 0.126666 0.565498 0.837044 0.095 Uiso 1 1 calc R U . . .
H36C H -0.005268 0.520761 0.859523 0.095 Uiso 1 1 calc R U . . .
C37 C 0.0834(6) 0.1934(4) 0.6014(2) 0.0649(13) Uani 1 1 d . . . . .
H37A H 0.019093 0.183492 0.569368 0.097 Uiso 1 1 calc R U . . .
H37B H 0.044394 0.237647 0.618012 0.097 Uiso 1 1 calc R U . . .
H37C H 0.083493 0.148597 0.623377 0.097 Uiso 1 1 calc R U . . .
C38 C 0.2534(7) 0.4917(4) 0.9223(2) 0.0670(14) Uani 1 1 d . . . . .
H38A H 0.166282 0.505037 0.939124 0.100 Uiso 1 1 calc R U . . .
H38B H 0.315871 0.537119 0.919794 0.100 Uiso 1 1 calc R U . . .
H38C H 0.313390 0.452291 0.941921 0.100 Uiso 1 1 calc R U . . .
C39 C -0.0096(7) 0.1795(4) 0.7555(2) 0.0660(14) Uani 1 1 d . . . . .
H39A H -0.099867 0.162335 0.769343 0.099 Uiso 1 1 calc R U . . .
H39B H 0.015810 0.142342 0.730578 0.099 Uiso 1 1 calc R U . . .
H39C H -0.029154 0.229308 0.739282 0.099 Uiso 1 1 calc R U . . .
C40 C 0.3087(7) 0.1427(3) 0.5644(2) 0.0663(13) Uani 1 1 d . . . . .
H40A H 0.305560 0.096533 0.584967 0.099 Uiso 1 1 calc R U . . .
H40B H 0.413264 0.153227 0.559404 0.099 Uiso 1 1 calc R U . . .
H40C H 0.247049 0.134914 0.531526 0.099 Uiso 1 1 calc R U . . .
C41 C 0.1531(7) 0.1087(3) 0.8249(2) 0.0659(13) Uani 1 1 d . . . . .
H41A H 0.234963 0.113628 0.853101 0.099 Uiso 1 1 calc R U . . .
H41B H 0.181846 0.071400 0.800573 0.099 Uiso 1 1 calc R U . . .
H41C H 0.061092 0.091461 0.837571 0.099 Uiso 1 1 calc R U . . .

loop_
_atom_site_aniso_label
_atom_site_aniso_U_11
_atom_site_aniso_U_22
_atom_site_aniso_U_33
_atom_site_aniso_U_23
_atom_site_aniso_U_13
_atom_site_aniso_U_12
Ge1 0.0438(4) 0.0656(4) 0.0661(4) -0.0025(2) -0.0014(3) -0.0041(2)
Ge2 0.0564(4) 0.0638(4) 0.0643(4) 0.0025(2) 0.0071(3) 0.0067(2)
Cl1 0.0577(8) 0.0857(9) 0.0677(8) 0.0003(7) -0.0047(6) 0.0197(7)
Cl2 0.0577(7) 0.0744(8) 0.0604(7) -0.0032(6) 0.0021(6) 0.0010(6)
Cl3 0.0569(7) 0.0720(8) 0.0620(7) 0.0058(6) -0.0002(6) -0.0007(6)
Cl4 0.0621(8) 0.0840(10) 0.0736(9) -0.0153(7) 0.0093(7) -0.0147(7)
N1 0.0442(19) 0.057(2) 0.0451(19) -0.0002(16) 0.0023(16) 0.0012(16)
N2 0.0427(18) 0.051(2) 0.0448(18) 0.0004(15) 0.0011(15) 0.0019(15)
N3 0.0436(19) 0.061(2) 0.0419(17) 0.0012(16) -0.0001(15) -0.0014(16)
N4 0.0417(18) 0.060(2) 0.0442(18) 0.0006(16) 0.0031(15) -0.0023(17)
C1 0.043(2) 0.063(3) 0.043(2) 0.0023(18) 0.0024(18) 0.0012(18)
C2 0.043(2) 0.056(2) 0.046(2) 0.0014(18) 0.0002(17) 0.0016(19)
C3 0.044(2) 0.054(2) 0.047(2) 0.0003(18) 0.0024(18) 0.0011(19)
C4 0.043(2) 0.064(3) 0.047(2) 0.0048(19) 0.0038(19) 0.000(2)
C5 0.041(2) 0.062(3) 0.043(2) 0.0013(18) 0.0001(17) 0.0016(18)
C6 0.038(2) 0.062(3) 0.047(2) 0.0004(18) 0.0033(18) -0.0031(19)
C7 0.037(2) 0.064(2) 0.042(2) -0.0006(18) 0.0029(17) 0.0025(18)
C8 0.047(2) 0.053(2) 0.044(2) -0.0017(18) -0.0012(17) 0.0005(19)
C9 0.043(2) 0.066(3) 0.049(2) -0.002(2) -0.0003(19) -0.003(2)
C10 0.046(2) 0.062(3) 0.049(2) 0.001(2) 0.0010(19) -0.004(2)
C11 0.042(2) 0.055(3) 0.051(2) -0.0024(19) 0.0009(18) -0.0041(19)
C12 0.044(2) 0.063(3) 0.050(2) -0.001(2) 0.0026(19) 0.002(2)
C13 0.042(2) 0.062(3) 0.048(2) 0.0010(19) 0.0031(19) -0.0018(19)
C14 0.044(2) 0.064(3) 0.046(2) 0.002(2) -0.0017(18) 0.000(2)
C15 0.044(2) 0.059(2) 0.047(2) 0.0031(19) 0.0021(18) 0.0033(19)
C16 0.043(2) 0.063(3) 0.045(2) 0.0002(19) 0.0027(18) 0.003(2)
C17 0.047(2) 0.062(3) 0.052(2) 0.000(2) 0.005(2) -0.003(2)
C18 0.046(2) 0.061(3) 0.051(2) -0.002(2) 0.001(2) 0.000(2)
C19 0.039(2) 0.063(3) 0.048(2) 0.001(2) -0.0014(18) -0.0002(19)
C20 0.050(3) 0.073(3) 0.049(2) -0.004(2) 0.007(2) 0.000(2)
C21 0.050(2) 0.060(3) 0.052(2) 0.000(2) 0.002(2) -0.001(2)
C22 0.046(2) 0.059(3) 0.049(2) 0.0022(19) 0.0042(19) 0.003(2)
C23 0.042(2) 0.074(3) 0.050(2) 0.007(2) 0.0056(19) 0.004(2)
C24 0.054(3) 0.073(3) 0.045(2) -0.002(2) -0.003(2) 0.001(2)
C25 0.051(3) 0.071(3) 0.047(2) 0.006(2) 0.004(2) 0.001(2)
C26 0.046(2) 0.064(3) 0.052(2) 0.006(2) 0.005(2) -0.005(2)
C27 0.051(3) 0.065(3) 0.049(2) -0.006(2) 0.002(2) -0.002(2)
C28 0.046(2) 0.072(3) 0.053(2) 0.008(2) 0.009(2) 0.002(2)
C29 0.049(2) 0.065(3) 0.049(2) -0.004(2) 0.004(2) -0.002(2)
C30 0.049(3) 0.069(3) 0.053(3) 0.003(2) 0.004(2) -0.005(2)
C31 0.044(2) 0.072(3) 0.044(2) 0.000(2) -0.0001(19) -0.001(2)
C32 0.053(3) 0.064(3) 0.056(3) 0.001(2) 0.007(2) -0.006(2)
C33 0.049(2) 0.059(3) 0.054(2) -0.002(2) 0.004(2) -0.001(2)
C34 0.049(2) 0.069(3) 0.050(2) 0.002(2) 0.002(2) 0.005(2)
C35 0.046(3) 0.071(3) 0.068(3) -0.008(3) 0.003(2) 0.002(2)
C36 0.062(3) 0.059(3) 0.070(3) 0.005(2) 0.010(3) 0.005(2)
C37 0.053(3) 0.070(3) 0.071(3) 0.014(3) 0.006(2) -0.003(2)
C38 0.060(3) 0.079(4) 0.060(3) -0.011(3) 0.002(2) -0.005(3)
C39 0.052(3) 0.084(4) 0.059(3) -0.009(3) -0.001(2) -0.006(3)
C40 0.074(4) 0.065(3) 0.059(3) 0.000(2) 0.005(3) 0.010(3)
C41 0.070(3) 0.067(3) 0.062(3) 0.004(2) 0.012(3) 0.001(3)

loop_
_atom_type_symbol
_atom_type_description
_atom_type_scat_dispersion_real
_atom_type_scat_dispersion_imag
_atom_type_scat_source
C C 0.0032 0.0015 'International Tables Vol C Tables 4.2.6.8 and 6.1.1.4'
H H 0.0000 0.0000 'International Tables Vol C Tables 4.2.6.8 and 6.1.1.4'
N N 0.0060 0.0030 'International Tables Vol C Tables 4.2.6.8 and 6.1.1.4'
Cl Cl 0.1417 0.1507 'International Tables Vol C Tables 4.2.6.8 and 6.1.1.4'
Ge Ge 0.2188 1.7692 'International Tables Vol C Tables 4.2.6.8 and 6.1.1.4'

loop_
_geom_angle_atom_site_label_1
_geom_angle_atom_site_label_2
_geom_angle_atom_site_label_3
_geom_angle
_geom_angle_site_symmetry_1
_geom_angle_site_symmetry_3
_geom_angle_publ_flag
C2 Ge1 Cl1 98.95(15) . . ?
C2 Ge1 N4 70.93(16) . . ?
Cl1 Ge1 N4 94.85(11) . . ?
Cl4 Ge2 Cl3 96.16(6) . . ?
Cl4 Ge2 Cl2 96.79(6) . . ?
Cl3 Ge2 Cl2 96.25(6) . . ?
C3 N1 C1 122.9(4) . . ?
C2 N2 C19 109.1(4) . . ?
C2 N2 C3 118.9(4) . . ?
C19 N2 C3 131.3(4) . . ?
C2 N3 C11 109.5(4) . . ?
C2 N3 C8 117.5(4) . . ?
C11 N3 C8 132.3(4) . . ?
C8 N4 C7 120.5(4) . . ?
C8 N4 Ge1 112.9(3) . . ?
C7 N4 Ge1 126.5(3) . . ?
C14 C1 C15 122.2(5) . . ?
C14 C1 N1 117.2(4) . . ?
C15 C1 N1 120.4(4) . . ?
N2 C2 N3 107.7(4) . . ?
N2 C2 Ge1 125.4(4) . . ?
N3 C2 Ge1 121.6(3) . . ?
N1 C3 N2 113.7(4) . . ?
N1 C3 C16 128.8(5) . . ?
N2 C3 C16 117.5(4) . . ?
C31 C4 C6 121.4(5) . . ?
C31 C4 H4 119.3 . . ?
C6 C4 H4 119.3 . . ?
C9 C5 C29 120.5(5) . . ?
C9 C5 C8 120.6(4) . . ?
C29 C5 C8 118.9(4) . . ?
C4 C6 C7 116.8(4) . . ?
C4 C6 C22 118.8(4) . . ?
C7 C6 C22 124.4(4) . . ?
C13 C7 C6 122.8(4) . . ?
C13 C7 N4 118.3(4) . . ?
C6 C7 N4 118.8(4) . . ?
N4 C8 N3 113.7(4) . . ?
N4 C8 C5 129.7(4) . . ?
N3 C8 C5 116.5(4) . . ?
C20 C9 C5 119.0(5) . . ?
C20 C9 H9 120.5 . . ?
C5 C9 H9 120.5 . . ?
C25 C10 C16 119.3(5) . . ?
C25 C10 H10 120.3 . . ?
C16 C10 H10 120.3 . . ?
C19 C11 N3 106.6(4) . . ?
C19 C11 H11 126.7 . . ?
N3 C11 H11 126.7 . . ?
C27 C12 C16 118.9(5) . . ?
C27 C12 H12 120.6 . . ?
C16 C12 H12 120.6 . . ?
C7 C13 C18 117.5(5) . . ?
C7 C13 C21 122.7(4) . . ?
C18 C13 C21 119.8(4) . . ?
C26 C14 C1 117.3(5) . . ?
C26 C14 C17 120.2(5) . . ?
C1 C14 C17 122.4(4) . . ?
C34 C15 C1 116.9(5) . . ?
C34 C15 C33 119.7(5) . . ?
C1 C15 C33 123.2(4) . . ?
C10 C16 C12 121.1(4) . . ?
C10 C16 C3 119.0(4) . . ?
C12 C16 C3 119.8(5) . . ?
C14 C17 C41 112.6(4) . . ?
C14 C17 C39 109.8(4) . . ?
C41 C17 C39 109.5(5) . . ?
C14 C17 H17 108.3 . . ?
C41 C17 H17 108.3 . . ?
C39 C17 H17 108.3 . . ?
C31 C18 C13 121.0(5) . . ?
C31 C18 H18 119.5 . . ?
C13 C18 H18 119.5 . . ?
C11 C19 N2 107.0(4) . . ?
C11 C19 H19 126.5 . . ?
N2 C19 H19 126.5 . . ?
C23 C20 C9 120.5(5) . . ?
C23 C20 H20 119.7 . . ?
C9 C20 H20 119.7 . . ?
C40 C21 C13 114.3(4) . . ?
C40 C21 C37 110.4(5) . . ?
C13 C21 C37 109.5(4) . . ?
C40 C21 H21 107.4 . . ?
C13 C21 H21 107.4 . . ?
C37 C21 H21 107.4 . . ?
C32 C22 C6 113.0(4) . . ?
C32 C22 C35 109.3(5) . . ?
C6 C22 C35 110.9(4) . . ?
C32 C22 H22 107.8 . . ?
C6 C22 H22 107.8 . . ?
C35 C22 H22 107.8 . . ?
C20 C23 C30 120.2(5) . . ?
C20 C23 H23 119.9 . . ?
C30 C23 H23 119.9 . . ?
C27 C24 C25 120.0(5) . . ?
C27 C24 H24 120.0 . . ?
C25 C24 H24 120.0 . . ?
C10 C25 C24 120.2(5) . . ?
C10 C25 H25 119.9 . . ?
C24 C25 H25 119.9 . . ?
C28 C26 C14 121.5(5) . . ?
C28 C26 H26 119.3 . . ?
C14 C26 H26 119.3 . . ?
C24 C27 C12 120.4(5) . . ?
C24 C27 H27 119.8 . . ?
C12 C27 H27 119.8 . . ?
C34 C28 C26 120.3(5) . . ?
C34 C28 H28 119.9 . . ?
C26 C28 H28 119.9 . . ?
C30 C29 C5 119.6(5) . . ?
C30 C29 H29 120.2 . . ?
C5 C29 H29 120.2 . . ?
C29 C30 C23 120.2(5) . . ?
C29 C30 H30 119.9 . . ?
C23 C30 H30 119.9 . . ?
C4 C31 C18 120.2(4) . . ?
C4 C31 H31 119.9 . . ?
C18 C31 H31 119.9 . . ?
C22 C32 H32A 109.5 . . ?
C22 C32 H32B 109.5 . . ?
H32A C32 H32B 109.5 . . ?
C22 C32 H32C 109.5 . . ?
H32A C32 H32C 109.5 . . ?
H32B C32 H32C 109.5 . . ?
C15 C33 C38 112.6(4) . . ?
C15 C33 C36 109.3(4) . . ?
C38 C33 C36 110.7(5) . . ?
C15 C33 H33 108.0 . . ?
C38 C33 H33 108.0 . . ?
C36 C33 H33 108.0 . . ?
C28 C34 C15 121.7(5) . . ?
C28 C34 H34 119.2 . . ?
C15 C34 H34 119.2 . . ?
C22 C35 H35A 109.5 . . ?
C22 C35 H35B 109.5 . . ?
H35A C35 H35B 109.5 . . ?
C22 C35 H35C 109.5 . . ?
H35A C35 H35C 109.5 . . ?
H35B C35 H35C 109.5 . . ?
C33 C36 H36A 109.5 . . ?
C33 C36 H36B 109.5 . . ?
H36A C36 H36B 109.5 . . ?
C33 C36 H36C 109.5 . . ?
H36A C36 H36C 109.5 . . ?
H36B C36 H36C 109.5 . . ?
C21 C37 H37A 109.5 . . ?
C21 C37 H37B 109.5 . . ?
H37A C37 H37B 109.5 . . ?
C21 C37 H37C 109.5 . . ?
H37A C37 H37C 109.5 . . ?
H37B C37 H37C 109.5 . . ?
C33 C38 H38A 109.5 . . ?
C33 C38 H38B 109.5 . . ?
H38A C38 H38B 109.5 . . ?
C33 C38 H38C 109.5 . . ?
H38A C38 H38C 109.5 . . ?
H38B C38 H38C 109.5 . . ?
C17 C39 H39A 109.5 . . ?
C17 C39 H39B 109.5 . . ?
H39A C39 H39B 109.5 . . ?
C17 C39 H39C 109.5 . . ?
H39A C39 H39C 109.5 . . ?
H39B C39 H39C 109.5 . . ?
C21 C40 H40A 109.5 . . ?
C21 C40 H40B 109.5 . . ?
H40A C40 H40B 109.5 . . ?
C21 C40 H40C 109.5 . . ?
H40A C40 H40C 109.5 . . ?
H40B C40 H40C 109.5 . . ?
C17 C41 H41A 109.5 . . ?
C17 C41 H41B 109.5 . . ?
H41A C41 H41B 109.5 . . ?
C17 C41 H41C 109.5 . . ?
H41A C41 H41C 109.5 . . ?
H41B C41 H41C 109.5 . . ?

loop_
_geom_bond_atom_site_label_1
_geom_bond_atom_site_label_2
_geom_bond_distance
_geom_bond_site_symmetry_2
_geom_bond_publ_flag
Ge1 C2 2.011(5) . ?
Ge1 Cl1 2.2485(17) . ?
Ge1 N4 2.393(4) . ?
Ge2 Cl4 2.3102(17) . ?
Ge2 Cl3 2.3164(16) . ?
Ge2 Cl2 2.3244(16) . ?
N1 C3 1.281(6) . ?
N1 C1 1.449(6) . ?
N2 C2 1.337(6) . ?
N2 C19 1.408(6) . ?
N2 C3 1.431(6) . ?
N3 C2 1.340(7) . ?
N3 C11 1.402(6) . ?
N3 C8 1.442(6) . ?
N4 C8 1.275(6) . ?
N4 C7 1.450(6) . ?
C1 C14 1.417(7) . ?
C1 C15 1.421(7) . ?
C3 C16 1.498(6) . ?
C4 C31 1.393(7) . ?
C4 C6 1.413(7) . ?
C4 H4 0.9500 . ?
C5 C9 1.401(7) . ?
C5 C29 1.408(7) . ?
C5 C8 1.482(7) . ?
C6 C7 1.420(7) . ?
C6 C22 1.535(7) . ?
C7 C13 1.409(7) . ?
C9 C20 1.398(8) . ?
C9 H9 0.9500 . ?
C10 C25 1.386(7) . ?
C10 C16 1.397(7) . ?
C10 H10 0.9500 . ?
C11 C19 1.350(7) . ?
C11 H11 0.9500 . ?
C12 C27 1.395(7) . ?
C12 C16 1.399(7) . ?
C12 H12 0.9500 . ?
C13 C18 1.409(7) . ?
C13 C21 1.539(7) . ?
C14 C26 1.398(7) . ?
C14 C17 1.526(7) . ?
C15 C34 1.403(7) . ?
C15 C33 1.537(7) . ?
C17 C41 1.535(8) . ?
C17 C39 1.549(7) . ?
C17 H17 1.0000 . ?
C18 C31 1.398(8) . ?
C18 H18 0.9500 . ?
C19 H19 0.9500 . ?
C20 C23 1.392(8) . ?
C20 H20 0.9500 . ?
C21 C40 1.526(8) . ?
C21 C37 1.548(7) . ?
C21 H21 1.0000 . ?
C22 C32 1.535(7) . ?
C22 C35 1.542(7) . ?
C22 H22 1.0000 . ?
C23 C30 1.396(8) . ?
C23 H23 0.9500 . ?
C24 C27 1.392(8) . ?
C24 C25 1.402(8) . ?
C24 H24 0.9500 . ?
C25 H25 0.9500 . ?
C26 C28 1.384(8) . ?
C26 H26 0.9500 . ?
C27 H27 0.9500 . ?
C28 C34 1.383(8) . ?
C28 H28 0.9500 . ?
C29 C30 1.390(8) . ?
C29 H29 0.9500 . ?
C30 H30 0.9500 . ?
C31 H31 0.9500 . ?
C32 H32A 0.9800 . ?
C32 H32B 0.9800 . ?
C32 H32C 0.9800 . ?
C33 C38 1.538(7) . ?
C33 C36 1.539(7) . ?
C33 H33 1.0000 . ?
C34 H34 0.9500 . ?
C35 H35A 0.9800 . ?
C35 H35B 0.9800 . ?
C35 H35C 0.9800 . ?
C36 H36A 0.9800 . ?
C36 H36B 0.9800 . ?
C36 H36C 0.9800 . ?
C37 H37A 0.9800 . ?
C37 H37B 0.9800 . ?
C37 H37C 0.9800 . ?
C38 H38A 0.9800 . ?
C38 H38B 0.9800 . ?
C38 H38C 0.9800 . ?
C39 H39A 0.9800 . ?
C39 H39B 0.9800 . ?
C39 H39C 0.9800 . ?
C40 H40A 0.9800 . ?
C40 H40B 0.9800 . ?
C40 H40C 0.9800 . ?
C41 H41A 0.9800 . ?
C41 H41B 0.9800 . ?
C41 H41C 0.9800 . ?

loop_
_geom_torsion_atom_site_label_1
_geom_torsion_atom_site_label_2
_geom_torsion_atom_site_label_3
_geom_torsion_atom_site_label_4
_geom_torsion
_geom_torsion_site_symmetry_1
_geom_torsion_site_symmetry_2
_geom_torsion_site_symmetry_3
_geom_torsion_site_symmetry_4
_geom_torsion_publ_flag
C3 N1 C1 C14 -116.8(5) . . . . ?
C3 N1 C1 C15 67.3(6) . . . . ?
C19 N2 C2 N3 -0.8(5) . . . . ?
C3 N2 C2 N3 -172.1(4) . . . . ?
C19 N2 C2 Ge1 153.6(4) . . . . ?
C3 N2 C2 Ge1 -17.8(6) . . . . ?
C11 N3 C2 N2 0.5(5) . . . . ?
C8 N3 C2 N2 172.0(4) . . . . ?
C11 N3 C2 Ge1 -155.0(3) . . . . ?
C8 N3 C2 Ge1 16.5(6) . . . . ?
C1 N1 C3 N2 -177.0(4) . . . . ?
C1 N1 C3 C16 0.7(8) . . . . ?
C2 N2 C3 N1 3.5(6) . . . . ?
C19 N2 C3 N1 -165.6(5) . . . . ?
C2 N2 C3 C16 -174.5(4) . . . . ?
C19 N2 C3 C16 16.5(7) . . . . ?
C31 C4 C6 C7 0.4(7) . . . . ?
C31 C4 C6 C22 -179.2(4) . . . . ?
C4 C6 C7 C13 -3.8(7) . . . . ?
C22 C6 C7 C13 175.8(4) . . . . ?
C4 C6 C7 N4 179.6(4) . . . . ?
C22 C6 C7 N4 -0.8(7) . . . . ?
C8 N4 C7 C13 109.9(5) . . . . ?
Ge1 N4 C7 C13 -65.8(5) . . . . ?
C8 N4 C7 C6 -73.4(6) . . . . ?
Ge1 N4 C7 C6 110.9(4) . . . . ?
C7 N4 C8 N3 172.3(4) . . . . ?
Ge1 N4 C8 N3 -11.5(5) . . . . ?
C7 N4 C8 C5 -4.6(8) . . . . ?
Ge1 N4 C8 C5 171.7(4) . . . . ?
C2 N3 C8 N4 -0.9(6) . . . . ?
C11 N3 C8 N4 168.3(5) . . . . ?
C2 N3 C8 C5 176.4(4) . . . . ?
C11 N3 C8 C5 -14.5(7) . . . . ?
C9 C5 C8 N4 -52.6(8) . . . . ?
C29 C5 C8 N4 126.3(6) . . . . ?
C9 C5 C8 N3 130.6(5) . . . . ?
C29 C5 C8 N3 -50.5(6) . . . . ?
C29 C5 C9 C20 0.7(7) . . . . ?
C8 C5 C9 C20 179.6(5) . . . . ?
C2 N3 C11 C19 0.0(6) . . . . ?
C8 N3 C11 C19 -169.8(5) . . . . ?
C6 C7 C13 C18 4.9(7) . . . . ?
N4 C7 C13 C18 -178.5(4) . . . . ?
C6 C7 C13 C21 -173.8(5) . . . . ?
N4 C7 C13 C21 2.8(7) . . . . ?
C15 C1 C14 C26 -3.0(7) . . . . ?
N1 C1 C14 C26 -178.8(4) . . . . ?
C15 C1 C14 C17 175.2(4) . . . . ?
N1 C1 C14 C17 -0.6(7) . . . . ?
C14 C1 C15 C34 3.4(7) . . . . ?
N1 C1 C15 C34 179.1(4) . . . . ?
C14 C1 C15 C33 -171.9(4) . . . . ?
N1 C1 C15 C33 3.8(7) . . . . ?
C25 C10 C16 C12 0.0(8) . . . . ?
C25 C10 C16 C3 -176.3(5) . . . . ?
C27 C12 C16 C10 -1.1(8) . . . . ?
C27 C12 C16 C3 175.2(5) . . . . ?
N1 C3 C16 C10 50.0(8) . . . . ?
N2 C3 C16 C10 -132.5(5) . . . . ?
N1 C3 C16 C12 -126.4(6) . . . . ?
N2 C3 C16 C12 51.1(6) . . . . ?
C26 C14 C17 C41 -52.8(6) . . . . ?
C1 C14 C17 C41 129.1(5) . . . . ?
C26 C14 C17 C39 69.4(6) . . . . ?
C1 C14 C17 C39 -108.6(5) . . . . ?
C7 C13 C18 C31 -2.7(7) . . . . ?
C21 C13 C18 C31 176.0(5) . . . . ?
N3 C11 C19 N2 -0.5(5) . . . . ?
C2 N2 C19 C11 0.8(6) . . . . ?
C3 N2 C19 C11 170.7(5) . . . . ?
C5 C9 C20 C23 -0.9(8) . . . . ?
C7 C13 C21 C40 -131.3(5) . . . . ?
C18 C13 C21 C40 50.0(7) . . . . ?
C7 C13 C21 C37 104.2(5) . . . . ?
C18 C13 C21 C37 -74.5(6) . . . . ?
C4 C6 C22 C32 -54.9(6) . . . . ?
C7 C6 C22 C32 125.5(5) . . . . ?
C4 C6 C22 C35 68.1(6) . . . . ?
C7 C6 C22 C35 -111.5(5) . . . . ?
C9 C20 C23 C30 0.3(8) . . . . ?
C16 C10 C25 C24 0.6(8) . . . . ?
C27 C24 C25 C10 -0.2(8) . . . . ?
C1 C14 C26 C28 0.1(7) . . . . ?
C17 C14 C26 C28 -178.1(4) . . . . ?
C25 C24 C27 C12 -0.9(8) . . . . ?
C16 C12 C27 C24 1.5(8) . . . . ?
C14 C26 C28 C34 2.3(8) . . . . ?
C9 C5 C29 C30 0.0(7) . . . . ?
C8 C5 C29 C30 -178.9(5) . . . . ?
C5 C29 C30 C23 -0.6(8) . . . . ?
C20 C23 C30 C29 0.4(8) . . . . ?
C6 C4 C31 C18 1.6(8) . . . . ?
C13 C18 C31 C4 -0.4(8) . . . . ?
C34 C15 C33 C38 52.4(6) . . . . ?
C1 C15 C33 C38 -132.4(5) . . . . ?
C34 C15 C33 C36 -71.0(6) . . . . ?
C1 C15 C33 C36 104.2(5) . . . . ?
C26 C28 C34 C15 -1.8(8) . . . . ?
C1 C15 C34 C28 -1.0(7) . . . . ?
C33 C15 C34 C28 174.5(4) . . . . ?
